data_1563820
loop_
_publ_author_name
'Schwarzer, Sandra'
'B\"ohme, Uwe'
'Fels, Sabine'
'G\"unther, Betty'
'Brendler, Erica'

_publ_section_title
;
 (S)-N-[(2-hydroxynaphthalen-1-yl)methylidene]valine -- A valuable ligand
 for the preparation of chiral complexes
;
_journal_name_full 'Inorganica Chimica Acta'
_journal_page_first 136
_journal_page_last 147
_journal_paper_doi 10.1016/j.ica.2018.08.011
_journal_volume 483
_journal_year 2018
_chemical_absolute_configuration ad
_chemical_formula_moiety 'C32 H30 N2 O6 Ti, C4 H10 O2'
_chemical_formula_sum 'C36 H40 N2 O8 Ti'
_chemical_formula_weight 676.60
_chemical_melting_point 613
_space_group_crystal_system orthorhombic
_space_group_IT_number 18
_space_group_name_Hall 'P 2 2ab'
_space_group_name_H-M_alt 'P 21 21 2'
_atom_sites_solution_hydrogens geom
_audit_creation_method SHELXL-2014/7
_cell_angle_alpha 90
_cell_angle_beta 90
_cell_angle_gamma 90
_cell_formula_units_Z 4
_cell_length_a 10.9212(3)
_cell_length_b 25.0232(9)
_cell_length_c 12.2054(4)
_cell_measurement_reflns_used 7674
_cell_measurement_temperature 153(2)
_cell_measurement_theta_max 29.60
_cell_measurement_theta_min 2.47
_cell_volume 3335.53(19)
_computing_cell_refinement 'STOE X-AREA'
_computing_data_collection 'STOE X-AREA'
_computing_data_reduction 'STOE X-RED'
_computing_molecular_graphics 'ORTEP3 (Farrugia, 1997)'
_computing_publication_material 'SHELXL-2014/7 (Sheldrick 2014)'
_computing_structure_refinement 'SHELXL-2014/7 (Sheldrick 2014)'
_computing_structure_solution 'SHELXS97 (Sheldrick, 2008)'
_diffrn_ambient_temperature 153(2)
_diffrn_detector 'image plate (34 cm diameter)'
_diffrn_detector_area_resol_mean 6.67
_diffrn_detector_type STOE
_diffrn_measured_fraction_theta_full 0.997
_diffrn_measured_fraction_theta_max 0.998
_diffrn_measurement_device '2-circle goniometer'
_diffrn_measurement_device_type 'STOE IPDS 2'
_diffrn_radiation_monochromator graphite
_diffrn_radiation_source 'fine-focus sealed tube'
_diffrn_radiation_type MoK\a
_diffrn_radiation_wavelength 0.71073
_diffrn_reflns_av_R_equivalents 0.0356
_diffrn_reflns_av_unetI/netI 0.0257
_diffrn_reflns_Laue_measured_fraction_full 0.997
_diffrn_reflns_Laue_measured_fraction_max 0.998
_diffrn_reflns_limit_h_max 14
_diffrn_reflns_limit_h_min -14
_diffrn_reflns_limit_k_max 0
_diffrn_reflns_limit_k_min -32
_diffrn_reflns_limit_l_max 15
_diffrn_reflns_limit_l_min 0
_diffrn_reflns_number 7674
_diffrn_reflns_point_group_measured_fraction_full 0.998
_diffrn_reflns_point_group_measured_fraction_max 0.999
_diffrn_reflns_theta_full 25.242
_diffrn_reflns_theta_max 27.498
_diffrn_reflns_theta_min 2.503
_exptl_absorpt_coefficient_mu 0.312
_exptl_absorpt_correction_T_max 0.9705
_exptl_absorpt_correction_T_min 0.8970
_exptl_absorpt_correction_type integration
_exptl_absorpt_process_details 'X-RED; Stoe, 2009'
_exptl_crystal_colour orange
_exptl_crystal_density_diffrn 1.347
_exptl_crystal_description Prism
_exptl_crystal_F_000 1424
_exptl_crystal_size_max 0.400
_exptl_crystal_size_mid 0.400
_exptl_crystal_size_min 0.300
_refine_diff_density_max 0.232
_refine_diff_density_min -0.201
_refine_diff_density_rms 0.035
_refine_ls_abs_structure_details
;
 Flack x determined using 2887 quotients [(I+)-(I-)]/[(I+)+(I-)]
 (Parsons, Flack and Wagner, Acta Cryst. B69 (2013) 249-259).
;
_refine_ls_abs_structure_Flack -0.008(7)
_refine_ls_extinction_coef .
_refine_ls_extinction_method none
_refine_ls_goodness_of_fit_ref 1.006
_refine_ls_hydrogen_treatment constr
_refine_ls_matrix_type full
_refine_ls_number_parameters 430
_refine_ls_number_reflns 7674
_refine_ls_number_restraints 0
_refine_ls_restrained_S_all 1.006
_refine_ls_R_factor_all 0.0303
_refine_ls_R_factor_gt 0.0252
_refine_ls_shift/su_max 0.001
_refine_ls_shift/su_mean 0.000
_refine_ls_structure_factor_coef Fsqd
_refine_ls_weighting_details 'w=1/[\s^2^(Fo^2^)+(0.0396P)^2^] where P=(Fo^2^+2Fc^2^)/3'
_refine_ls_weighting_scheme calc
_refine_ls_wR_factor_gt 0.0611
_refine_ls_wR_factor_ref 0.0631
_reflns_Friedel_coverage 0.787
_reflns_Friedel_fraction_full 1.000
_reflns_Friedel_fraction_max 1.000
_reflns_number_gt 6930
_reflns_number_total 7674
_reflns_threshold_expression 'I > 2\s(I)'
_cod_data_source_file bg728_4.cif
_cod_data_source_block bg728_4
_cod_database_code 1563820
_shelx_shelxl_version_number 2014/7
_shelx_space_group_comment
;
The symmetry employed for this shelxl refinement is uniquely defined
by the following loop, which should always be used as a source of
symmetry information in preference to the above space-group names.
They are only intended as comments.
;
_shelx_estimated_absorpt_t_min 0.886
_shelx_estimated_absorpt_t_max 0.912

loop_
_space_group_symop_operation_xyz
'x, y, z'
'-x, -y, z'
'x+1/2, -y+1/2, -z'
'-x+1/2, y+1/2, -z'

loop_
_atom_site_label
_atom_site_type_symbol
_atom_site_fract_x
_atom_site_fract_y
_atom_site_fract_z
_atom_site_U_iso_or_equiv
_atom_site_adp_type
_atom_site_occupancy
_atom_site_site_symmetry_order
_atom_site_calc_flag
_atom_site_refinement_flags_posn
_atom_site_refinement_flags_adp
_atom_site_refinement_flags_occupancy
_atom_site_disorder_assembly
_atom_site_disorder_group
Ti1 Ti 0.94238(3) 0.12576(2) 0.82545(3) 0.01736(8) Uani 1 1 d . . . . .
O1 O 0.79681(12) 0.16671(5) 0.82434(12) 0.0219(3) Uani 1 1 d . . . . .
O2 O 1.11909(13) 0.11241(5) 0.82568(13) 0.0220(3) Uani 1 1 d . . . . .
O3 O 1.31355(13) 0.13895(6) 0.80476(13) 0.0292(3) Uani 1 1 d . . . . .
O4 O 0.93625(14) 0.11647(5) 0.97612(11) 0.0216(3) Uani 1 1 d . . . . .
O5 O 0.92652(13) 0.10771(5) 0.67248(12) 0.0232(3) Uani 1 1 d . . . . .
O6 O 0.89677(16) 0.05041(7) 0.53570(12) 0.0312(4) Uani 1 1 d . . . . .
N1 N 1.02027(15) 0.19986(6) 0.77636(13) 0.0178(3) Uani 1 1 d . . . . .
N2 N 0.87159(14) 0.04603(6) 0.82767(14) 0.0175(3) Uani 1 1 d . . . . .
C1 C 0.83446(18) 0.23704(8) 0.69706(15) 0.0194(4) Uani 1 1 d . . . . .
C2 C 0.75527(19) 0.20344(8) 0.75515(16) 0.0200(4) Uani 1 1 d . . . . .
C3 C 0.6256(2) 0.20856(9) 0.74381(17) 0.0246(4) Uani 1 1 d . . . . .
H3 H 0.5724 0.1861 0.7847 0.030 Uiso 1 1 calc R U . . .
C4 C 0.57824(17) 0.24590(8) 0.67404(19) 0.0267(4) Uani 1 1 d . . . . .
H4 H 0.4919 0.2498 0.6689 0.032 Uiso 1 1 calc R U . . .
C5 C 0.6044(2) 0.31555(9) 0.53155(18) 0.0278(4) Uani 1 1 d . . . . .
H5 H 0.5181 0.3196 0.5268 0.033 Uiso 1 1 calc R U . . .
C6 C 0.6789(2) 0.34487(9) 0.46369(18) 0.0285(5) Uani 1 1 d . . . . .
H6 H 0.6441 0.3693 0.4128 0.034 Uiso 1 1 calc R U . . .
C7 C 0.8066(2) 0.33864(8) 0.46967(17) 0.0265(4) Uani 1 1 d . . . . .
H7 H 0.8578 0.3580 0.4208 0.032 Uiso 1 1 calc R U . . .
C8 C 0.8584(2) 0.30469(8) 0.54597(16) 0.0230(4) Uani 1 1 d . . . . .
H8 H 0.9449 0.3016 0.5499 0.028 Uiso 1 1 calc R U . . .
C9 C 0.78446(19) 0.27442(8) 0.61832(16) 0.0202(4) Uani 1 1 d . . . . .
C10 C 0.65478(19) 0.27913(8) 0.60884(16) 0.0233(4) Uani 1 1 d . . . . .
C11 C 0.96445(18) 0.23659(7) 0.72035(15) 0.0185(4) Uani 1 1 d . . . . .
H11 H 1.0123 0.2653 0.6926 0.022 Uiso 1 1 calc R U . . .
C12 C 1.15367(18) 0.20539(8) 0.79237(16) 0.0191(4) Uani 1 1 d . . . . .
H12 H 1.1902 0.2211 0.7245 0.023 Uiso 1 1 calc R U . . .
C13 C 1.20447(18) 0.14876(8) 0.80781(15) 0.0200(4) Uani 1 1 d . . . . .
C14 C 1.18359(19) 0.24248(8) 0.89026(18) 0.0252(4) Uani 1 1 d . . . . .
H14 H 1.1291 0.2745 0.8841 0.030 Uiso 1 1 calc R U . . .
C15 C 1.1561(3) 0.21609(11) 1.00028(19) 0.0382(6) Uani 1 1 d . . . . .
H15A H 1.2079 0.1844 1.0091 0.057 Uiso 1 1 calc R U . . .
H15B H 1.0698 0.2055 1.0028 0.057 Uiso 1 1 calc R U . . .
H15C H 1.1731 0.2414 1.0596 0.057 Uiso 1 1 calc R U . . .
C16 C 1.3158(2) 0.26251(10) 0.8843(2) 0.0364(5) Uani 1 1 d . . . . .
H16A H 1.3313 0.2871 0.9452 0.055 Uiso 1 1 calc R U . . .
H16B H 1.3287 0.2812 0.8147 0.055 Uiso 1 1 calc R U . . .
H16C H 1.3720 0.2321 0.8893 0.055 Uiso 1 1 calc R U . . .
C17 C 0.86188(17) 0.03093(8) 1.02584(15) 0.0177(4) Uani 1 1 d . . . . .
C18 C 0.90857(17) 0.08129(7) 1.05376(15) 0.0181(4) Uani 1 1 d . . . . .
C19 C 0.92937(18) 0.09624(8) 1.16424(16) 0.0209(4) Uani 1 1 d . . . . .
H19 H 0.9631 0.1302 1.1811 0.025 Uiso 1 1 calc R U . . .
C20 C 0.90045(19) 0.06134(8) 1.24606(16) 0.0218(4) Uani 1 1 d . . . . .
H20 H 0.9149 0.0714 1.3200 0.026 Uiso 1 1 calc R U . . .
C21 C 0.81900(19) -0.02494(9) 1.31037(16) 0.0255(4) Uani 1 1 d . . . . .
H21 H 0.8334 -0.0143 1.3840 0.031 Uiso 1 1 calc R U . . .
C22 C 0.7691(2) -0.07426(10) 1.28917(18) 0.0288(5) Uani 1 1 d . . . . .
H22 H 0.7474 -0.0972 1.3480 0.035 Uiso 1 1 calc R U . . .
C23 C 0.7502(2) -0.09073(8) 1.1805(2) 0.0280(4) Uani 1 1 d . . . . .
H23 H 0.7166 -0.1251 1.1664 0.034 Uiso 1 1 calc R U . . .
C24 C 0.77969(19) -0.05768(8) 1.09406(17) 0.0238(4) Uani 1 1 d . . . . .
H24 H 0.7664 -0.0696 1.0211 0.029 Uiso 1 1 calc R U . . .
C25 C 0.82955(18) -0.00622(8) 1.11268(16) 0.0195(4) Uani 1 1 d . . . . .
C26 C 0.84903(18) 0.01010(8) 1.22352(16) 0.0203(4) Uani 1 1 d . . . . .
C27 C 0.84813(18) 0.01605(8) 0.91280(16) 0.0183(4) Uani 1 1 d . . . . .
H27 H 0.8191 -0.0191 0.8985 0.022 Uiso 1 1 calc R U . . .
C28 C 0.84258(19) 0.02248(8) 0.71883(15) 0.0189(4) Uani 1 1 d . . . . .
H28 H 0.8871 -0.0123 0.7116 0.023 Uiso 1 1 calc R U . . .
C29 C 0.89170(18) 0.06133(8) 0.63211(16) 0.0196(4) Uani 1 1 d . . . . .
C30 C 0.70357(19) 0.01206(8) 0.70463(16) 0.0227(4) Uani 1 1 d . . . . .
H30 H 0.6786 -0.0140 0.7625 0.027 Uiso 1 1 calc R U . . .
C31 C 0.6281(2) 0.06265(10) 0.7219(2) 0.0325(5) Uani 1 1 d . . . . .
H31A H 0.6486 0.0888 0.6650 0.049 Uiso 1 1 calc R U . . .
H31B H 0.6464 0.0777 0.7941 0.049 Uiso 1 1 calc R U . . .
H31C H 0.5407 0.0539 0.7175 0.049 Uiso 1 1 calc R U . . .
C32 C 0.6772(2) -0.01399(9) 0.59324(18) 0.0287(4) Uani 1 1 d . . . . .
H32A H 0.5932 -0.0278 0.5925 0.043 Uiso 1 1 calc R U . . .
H32B H 0.7347 -0.0435 0.5811 0.043 Uiso 1 1 calc R U . . .
H32C H 0.6867 0.0126 0.5350 0.043 Uiso 1 1 calc R U . . .
O7 O 0.66171(17) 0.15866(7) 0.33130(16) 0.0410(4) Uani 1 1 d . . . . .
O8 O 0.51823(16) 0.14002(8) 0.14190(15) 0.0386(4) Uani 1 1 d . . . . .
C33 C 0.7149(3) 0.16219(14) 0.4362(2) 0.0518(8) Uani 1 1 d . . . . .
H33A H 0.6510 0.1588 0.4921 0.078 Uiso 1 1 calc R U . . .
H33B H 0.7559 0.1968 0.4441 0.078 Uiso 1 1 calc R U . . .
H33C H 0.7749 0.1334 0.4454 0.078 Uiso 1 1 calc R U . . .
C34 C 0.5973(2) 0.11006(9) 0.3141(2) 0.0368(5) Uani 1 1 d . . . . .
H34A H 0.5146 0.1125 0.3469 0.044 Uiso 1 1 calc R U . . .
H34B H 0.6415 0.0803 0.3499 0.044 Uiso 1 1 calc R U . . .
C35 C 0.5868(2) 0.09947(10) 0.1932(2) 0.0369(5) Uani 1 1 d . . . . .
H35A H 0.6696 0.0979 0.1603 0.044 Uiso 1 1 calc R U . . .
H35B H 0.5466 0.0645 0.1812 0.044 Uiso 1 1 calc R U . . .
C36 C 0.5172(3) 0.13332(17) 0.0266(2) 0.0603(9) Uani 1 1 d . . . . .
H36A H 0.6011 0.1355 -0.0015 0.091 Uiso 1 1 calc R U . . .
H36B H 0.4674 0.1615 -0.0068 0.091 Uiso 1 1 calc R U . . .
H36C H 0.4823 0.0983 0.0085 0.091 Uiso 1 1 calc R U . . .

loop_
_atom_site_aniso_label
_atom_site_aniso_U_11
_atom_site_aniso_U_22
_atom_site_aniso_U_33
_atom_site_aniso_U_23
_atom_site_aniso_U_13
_atom_site_aniso_U_12
Ti1 0.02198(15) 0.01582(14) 0.01428(14) 0.00124(13) -0.00018(13) -0.00251(12)
O1 0.0220(6) 0.0225(6) 0.0212(6) 0.0029(6) 0.0017(6) -0.0012(5)
O2 0.0249(7) 0.0179(6) 0.0233(6) 0.0020(6) 0.0005(6) 0.0009(5)
O3 0.0219(7) 0.0292(8) 0.0366(9) 0.0017(6) -0.0008(6) 0.0041(6)
O4 0.0302(7) 0.0185(6) 0.0162(6) 0.0012(5) -0.0007(6) -0.0043(6)
O5 0.0319(7) 0.0228(6) 0.0149(6) 0.0009(6) 0.0005(6) -0.0071(5)
O6 0.0443(9) 0.0334(8) 0.0159(7) -0.0025(6) 0.0048(6) -0.0107(7)
N1 0.0201(8) 0.0169(8) 0.0165(7) 0.0003(6) -0.0004(6) -0.0009(6)
N2 0.0196(7) 0.0179(7) 0.0152(7) -0.0004(7) 0.0001(7) -0.0017(5)
C1 0.0220(9) 0.0195(8) 0.0168(9) -0.0024(7) -0.0023(7) 0.0007(7)
C2 0.0226(10) 0.0217(9) 0.0157(8) -0.0026(7) -0.0004(7) 0.0019(7)
C3 0.0223(10) 0.0296(11) 0.0219(9) -0.0048(8) 0.0034(8) -0.0014(8)
C4 0.0203(9) 0.0360(10) 0.0239(9) -0.0061(9) -0.0036(8) 0.0036(7)
C5 0.0266(10) 0.0327(11) 0.0242(10) -0.0058(8) -0.0077(8) 0.0094(9)
C6 0.0384(12) 0.0265(10) 0.0207(10) -0.0017(8) -0.0111(9) 0.0087(9)
C7 0.0363(12) 0.0225(9) 0.0207(9) -0.0003(8) -0.0023(8) 0.0026(9)
C8 0.0265(10) 0.0212(9) 0.0213(9) -0.0012(7) -0.0031(8) 0.0032(7)
C9 0.0244(10) 0.0186(9) 0.0176(9) -0.0034(7) -0.0029(7) 0.0024(7)
C10 0.0253(10) 0.0253(10) 0.0193(9) -0.0060(8) -0.0041(8) 0.0049(8)
C11 0.0222(10) 0.0164(8) 0.0167(8) -0.0001(7) 0.0005(7) -0.0010(7)
C12 0.0193(9) 0.0195(9) 0.0184(9) 0.0009(7) -0.0016(7) -0.0007(7)
C13 0.0237(9) 0.0210(9) 0.0153(9) -0.0015(7) -0.0010(7) 0.0014(7)
C14 0.0244(10) 0.0224(9) 0.0287(10) -0.0066(8) -0.0052(8) -0.0010(8)
C15 0.0434(14) 0.0479(15) 0.0233(11) -0.0123(10) 0.0026(10) -0.0130(12)
C16 0.0301(12) 0.0357(12) 0.0435(14) -0.0041(11) -0.0058(10) -0.0115(10)
C17 0.0173(8) 0.0199(9) 0.0158(8) -0.0003(7) 0.0013(7) 0.0011(7)
C18 0.0190(9) 0.0189(9) 0.0164(9) 0.0020(7) 0.0010(7) 0.0020(7)
C19 0.0226(9) 0.0215(8) 0.0187(9) -0.0024(7) -0.0014(8) 0.0030(7)
C20 0.0229(10) 0.0268(10) 0.0157(8) -0.0028(7) -0.0003(7) 0.0057(8)
C21 0.0277(10) 0.0339(10) 0.0148(9) 0.0038(8) 0.0041(8) 0.0021(8)
C22 0.0288(11) 0.0358(12) 0.0219(10) 0.0110(9) 0.0047(8) -0.0020(9)
C23 0.0291(10) 0.0270(10) 0.0280(10) 0.0068(9) 0.0021(9) -0.0074(8)
C24 0.0259(10) 0.0269(10) 0.0186(9) 0.0032(8) 0.0004(8) -0.0035(8)
C25 0.0169(9) 0.0227(9) 0.0189(9) 0.0028(7) 0.0021(7) 0.0011(7)
C26 0.0189(9) 0.0246(9) 0.0175(9) 0.0028(7) 0.0023(7) 0.0048(7)
C27 0.0196(9) 0.0177(9) 0.0175(9) 0.0002(7) -0.0004(7) -0.0002(7)
C28 0.0226(10) 0.0188(9) 0.0152(8) -0.0032(7) 0.0000(7) -0.0025(7)
C29 0.0203(9) 0.0219(9) 0.0164(8) -0.0006(7) 0.0001(7) -0.0021(7)
C30 0.0233(10) 0.0264(10) 0.0184(9) -0.0019(7) 0.0013(7) -0.0063(8)
C31 0.0211(10) 0.0408(13) 0.0356(12) -0.0135(10) -0.0030(9) 0.0006(9)
C32 0.0276(11) 0.0347(11) 0.0239(10) -0.0101(9) 0.0020(8) -0.0094(9)
O7 0.0498(10) 0.0362(9) 0.0370(9) -0.0001(8) -0.0123(9) 0.0018(8)
O8 0.0303(8) 0.0435(10) 0.0419(10) 0.0065(8) -0.0047(7) -0.0023(7)
C33 0.0560(18) 0.0596(18) 0.0398(15) -0.0128(13) -0.0152(13) 0.0213(15)
C34 0.0424(13) 0.0297(11) 0.0383(13) 0.0027(10) 0.0015(11) 0.0074(9)
C35 0.0339(12) 0.0355(12) 0.0412(14) -0.0034(10) -0.0008(10) 0.0051(9)
C36 0.0614(19) 0.082(2) 0.0379(15) 0.0109(16) -0.0126(13) -0.0200(18)

loop_
_atom_type_symbol
_atom_type_description
_atom_type_scat_dispersion_real
_atom_type_scat_dispersion_imag
_atom_type_scat_source
C C 0.0033 0.0016 'International Tables Vol C Tables 4.2.6.8 and 6.1.1.4'
H H 0.0000 0.0000 'International Tables Vol C Tables 4.2.6.8 and 6.1.1.4'
N N 0.0061 0.0033 'International Tables Vol C Tables 4.2.6.8 and 6.1.1.4'
O O 0.0106 0.0060 'International Tables Vol C Tables 4.2.6.8 and 6.1.1.4'
Ti Ti 0.2776 0.4457 'International Tables Vol C Tables 4.2.6.8 and 6.1.1.4'

loop_
_exptl_crystal_face_index_h
_exptl_crystal_face_index_k
_exptl_crystal_face_index_l
_exptl_crystal_face_perp_dist
30 16 3 0.0802
11 -2 -30 0.0879
0 5 30 0.1264
-2 -4 30 0.0576
-30 0 0 0.0759
-8 -2 -30 0.0736
2 5 -30 0.0948

loop_
_geom_angle_atom_site_label_1
_geom_angle_atom_site_label_2
_geom_angle_atom_site_label_3
_geom_angle
_geom_angle_site_symmetry_1
_geom_angle_site_symmetry_3
O4 Ti1 O1 92.56(7) . .
O4 Ti1 O5 158.01(6) . .
O1 Ti1 O5 92.55(7) . .
O4 Ti1 O2 90.73(7) . .
O1 Ti1 O2 157.01(6) . .
O5 Ti1 O2 92.86(6) . .
O4 Ti1 N1 113.77(6) . .
O1 Ti1 N1 82.05(6) . .
O5 Ti1 N1 88.13(6) . .
O2 Ti1 N1 75.81(6) . .
O4 Ti1 N2 81.82(6) . .
O1 Ti1 N2 101.63(6) . .
O5 Ti1 N2 76.20(6) . .
O2 Ti1 N2 101.36(6) . .
N1 Ti1 N2 163.99(6) . .
C2 O1 Ti1 131.80(13) . .
C13 O2 Ti1 125.31(12) . .
C18 O4 Ti1 142.99(13) . .
C29 O5 Ti1 126.48(12) . .
C11 N1 C12 117.84(16) . .
C11 N1 Ti1 125.32(14) . .
C12 N1 Ti1 116.06(12) . .
C27 N2 C28 116.16(15) . .
C27 N2 Ti1 128.03(14) . .
C28 N2 Ti1 115.78(12) . .
C2 C1 C11 120.13(17) . .
C2 C1 C9 119.43(18) . .
C11 C1 C9 120.34(17) . .
O1 C2 C1 121.80(18) . .
O1 C2 C3 117.53(19) . .
C1 C2 C3 120.65(19) . .
C4 C3 C2 119.8(2) . .
C4 C3 H3 120.1 . .
C2 C3 H3 120.1 . .
C3 C4 C10 121.75(18) . .
C3 C4 H4 119.1 . .
C10 C4 H4 119.1 . .
C6 C5 C10 120.9(2) . .
C6 C5 H5 119.5 . .
C10 C5 H5 119.5 . .
C5 C6 C7 119.8(2) . .
C5 C6 H6 120.1 . .
C7 C6 H6 120.1 . .
C8 C7 C6 120.6(2) . .
C8 C7 H7 119.7 . .
C6 C7 H7 119.7 . .
C7 C8 C9 121.1(2) . .
C7 C8 H8 119.5 . .
C9 C8 H8 119.5 . .
C8 C9 C10 118.12(18) . .
C8 C9 C1 122.99(18) . .
C10 C9 C1 118.81(18) . .
C5 C10 C4 121.2(2) . .
C5 C10 C9 119.4(2) . .
C4 C10 C9 119.34(18) . .
N1 C11 C1 124.72(18) . .
N1 C11 H11 117.6 . .
C1 C11 H11 117.6 . .
N1 C12 C13 106.66(15) . .
N1 C12 C14 111.52(16) . .
C13 C12 C14 112.51(16) . .
N1 C12 H12 108.7 . .
C13 C12 H12 108.7 . .
C14 C12 H12 108.7 . .
O3 C13 O2 123.87(18) . .
O3 C13 C12 122.47(18) . .
O2 C13 C12 113.66(16) . .
C15 C14 C16 111.64(19) . .
C15 C14 C12 112.23(17) . .
C16 C14 C12 111.05(18) . .
C15 C14 H14 107.2 . .
C16 C14 H14 107.2 . .
C12 C14 H14 107.2 . .
C14 C15 H15A 109.5 . .
C14 C15 H15B 109.5 . .
H15A C15 H15B 109.5 . .
C14 C15 H15C 109.5 . .
H15A C15 H15C 109.5 . .
H15B C15 H15C 109.5 . .
C14 C16 H16A 109.5 . .
C14 C16 H16B 109.5 . .
H16A C16 H16B 109.5 . .
C14 C16 H16C 109.5 . .
H16A C16 H16C 109.5 . .
H16B C16 H16C 109.5 . .
C18 C17 C27 120.30(17) . .
C18 C17 C25 119.09(17) . .
C27 C17 C25 120.61(18) . .
O4 C18 C17 120.35(17) . .
O4 C18 C19 117.85(17) . .
C17 C18 C19 121.80(17) . .
C20 C19 C18 119.37(18) . .
C20 C19 H19 120.3 . .
C18 C19 H19 120.3 . .
C19 C20 C26 121.70(18) . .
C19 C20 H20 119.2 . .
C26 C20 H20 119.2 . .
C22 C21 C26 120.52(19) . .
C22 C21 H21 119.7 . .
C26 C21 H21 119.7 . .
C21 C22 C23 120.01(19) . .
C21 C22 H22 120.0 . .
C23 C22 H22 120.0 . .
C24 C23 C22 120.8(2) . .
C24 C23 H23 119.6 . .
C22 C23 H23 119.6 . .
C23 C24 C25 120.8(2) . .
C23 C24 H24 119.6 . .
C25 C24 H24 119.6 . .
C24 C25 C26 117.96(18) . .
C24 C25 C17 123.91(18) . .
C26 C25 C17 118.13(17) . .
C21 C26 C20 120.26(18) . .
C21 C26 C25 119.86(19) . .
C20 C26 C25 119.87(17) . .
N2 C27 C17 126.46(18) . .
N2 C27 H27 116.8 . .
C17 C27 H27 116.8 . .
N2 C28 C29 106.90(15) . .
N2 C28 C30 112.03(15) . .
C29 C28 C30 111.83(16) . .
N2 C28 H28 108.7 . .
C29 C28 H28 108.7 . .
C30 C28 H28 108.7 . .
O6 C29 O5 123.37(19) . .
O6 C29 C28 122.97(18) . .
O5 C29 C28 113.66(16) . .
C31 C30 C32 111.90(18) . .
C31 C30 C28 111.99(17) . .
C32 C30 C28 110.77(16) . .
C31 C30 H30 107.3 . .
C32 C30 H30 107.3 . .
C28 C30 H30 107.3 . .
C30 C31 H31A 109.5 . .
C30 C31 H31B 109.5 . .
H31A C31 H31B 109.5 . .
C30 C31 H31C 109.5 . .
H31A C31 H31C 109.5 . .
H31B C31 H31C 109.5 . .
C30 C32 H32A 109.5 . .
C30 C32 H32B 109.5 . .
H32A C32 H32B 109.5 . .
C30 C32 H32C 109.5 . .
H32A C32 H32C 109.5 . .
H32B C32 H32C 109.5 . .
C33 O7 C34 113.1(2) . .
C35 O8 C36 111.1(2) . .
O7 C33 H33A 109.5 . .
O7 C33 H33B 109.5 . .
H33A C33 H33B 109.5 . .
O7 C33 H33C 109.5 . .
H33A C33 H33C 109.5 . .
H33B C33 H33C 109.5 . .
O7 C34 C35 109.5(2) . .
O7 C34 H34A 109.8 . .
C35 C34 H34A 109.8 . .
O7 C34 H34B 109.8 . .
C35 C34 H34B 109.8 . .
H34A C34 H34B 108.2 . .
O8 C35 C34 110.48(19) . .
O8 C35 H35A 109.6 . .
C34 C35 H35A 109.6 . .
O8 C35 H35B 109.6 . .
C34 C35 H35B 109.6 . .
H35A C35 H35B 108.1 . .
O8 C36 H36A 109.5 . .
O8 C36 H36B 109.5 . .
H36A C36 H36B 109.5 . .
O8 C36 H36C 109.5 . .
H36A C36 H36C 109.5 . .
H36B C36 H36C 109.5 . .

loop_
_geom_bond_atom_site_label_1
_geom_bond_atom_site_label_2
_geom_bond_distance
_geom_bond_site_symmetry_2
Ti1 O4 1.8548(14) .
Ti1 O1 1.8915(14) .
Ti1 O5 1.9287(15) .
Ti1 O2 1.9586(14) .
Ti1 N1 2.1262(16) .
Ti1 N2 2.1398(15) .
O1 C2 1.328(2) .
O2 C13 1.321(2) .
O3 C13 1.217(3) .
O4 C18 1.328(2) .
O5 C29 1.317(2) .
O6 C29 1.209(2) .
N1 C11 1.298(2) .
N1 C12 1.476(2) .
N2 C27 1.307(2) .
N2 C28 1.487(2) .
C1 C2 1.399(3) .
C1 C11 1.448(3) .
C1 C9 1.448(3) .
C2 C3 1.429(3) .
C3 C4 1.366(3) .
C3 H3 0.9500 .
C4 C10 1.423(3) .
C4 H4 0.9500 .
C5 C6 1.373(3) .
C5 C10 1.422(3) .
C5 H5 0.9500 .
C6 C7 1.405(3) .
C6 H6 0.9500 .
C7 C8 1.382(3) .
C7 H7 0.9500 .
C8 C9 1.416(3) .
C8 H8 0.9500 .
C9 C10 1.426(3) .
C11 H11 0.9500 .
C12 C13 1.533(3) .
C12 C14 1.548(3) .
C12 H12 1.0000 .
C14 C15 1.526(3) .
C14 C16 1.530(3) .
C14 H14 1.0000 .
C15 H15A 0.9800 .
C15 H15B 0.9800 .
C15 H15C 0.9800 .
C16 H16A 0.9800 .
C16 H16B 0.9800 .
C16 H16C 0.9800 .
C17 C18 1.402(3) .
C17 C27 1.437(3) .
C17 C25 1.453(3) .
C18 C19 1.418(3) .
C19 C20 1.364(3) .
C19 H19 0.9500 .
C20 C26 1.427(3) .
C20 H20 0.9500 .
C21 C22 1.374(3) .
C21 C26 1.414(3) .
C21 H21 0.9500 .
C22 C23 1.404(3) .
C22 H22 0.9500 .
C23 C24 1.379(3) .
C23 H23 0.9500 .
C24 C25 1.416(3) .
C24 H24 0.9500 .
C25 C26 1.429(3) .
C27 H27 0.9500 .
C28 C29 1.534(3) .
C28 C30 1.550(3) .
C28 H28 1.0000 .
C30 C31 1.525(3) .
C30 C32 1.535(3) .
C30 H30 1.0000 .
C31 H31A 0.9800 .
C31 H31B 0.9800 .
C31 H31C 0.9800 .
C32 H32A 0.9800 .
C32 H32B 0.9800 .
C32 H32C 0.9800 .
O7 C33 1.409(3) .
O7 C34 1.420(3) .
O8 C35 1.408(3) .
O8 C36 1.417(4) .
C33 H33A 0.9800 .
C33 H33B 0.9800 .
C33 H33C 0.9800 .
C34 C35 1.503(4) .
C34 H34A 0.9900 .
C34 H34B 0.9900 .
C35 H35A 0.9900 .
C35 H35B 0.9900 .
C36 H36A 0.9800 .
C36 H36B 0.9800 .
C36 H36C 0.9800 .

loop_
_geom_hbond_atom_site_label_D
_geom_hbond_atom_site_label_H
_geom_hbond_atom_site_label_A
_geom_hbond_distance_DH
_geom_hbond_distance_HA
_geom_hbond_distance_DA
_geom_hbond_angle_DHA
_geom_hbond_site_symmetry_A
C11 H11 O7 0.95 2.52 3.451(3) 165.1 3_556
C14 H14 O8 1.00 2.48 3.473(3) 172.3 3_556
C27 H27 O2 0.95 2.59 3.405(2) 144.1 2_755

loop_
_geom_torsion_atom_site_label_1
_geom_torsion_atom_site_label_2
_geom_torsion_atom_site_label_3
_geom_torsion_atom_site_label_4
_geom_torsion
_geom_torsion_site_symmetry_1
_geom_torsion_site_symmetry_2
_geom_torsion_site_symmetry_3
_geom_torsion_site_symmetry_4
O4 Ti1 O1 C2 155.04(17) . . . .
O5 Ti1 O1 C2 -46.36(17) . . . .
O2 Ti1 O1 C2 57.1(3) . . . .
N1 Ti1 O1 C2 41.39(17) . . . .
N2 Ti1 O1 C2 -122.80(17) . . . .
O1 Ti1 O4 C18 103.2(2) . . . .
O5 Ti1 O4 C18 -0.1(3) . . . .
O2 Ti1 O4 C18 -99.6(2) . . . .
N1 Ti1 O4 C18 -174.4(2) . . . .
N2 Ti1 O4 C18 1.8(2) . . . .
Ti1 O1 C2 C1 -31.3(3) . . . .
Ti1 O1 C2 C3 150.32(15) . . . .
C11 C1 C2 O1 -6.9(3) . . . .
C9 C1 C2 O1 176.71(17) . . . .
C11 C1 C2 C3 171.43(18) . . . .
C9 C1 C2 C3 -4.9(3) . . . .
O1 C2 C3 C4 179.71(18) . . . .
C1 C2 C3 C4 1.3(3) . . . .
C2 C3 C4 C10 2.1(3) . . . .
C10 C5 C6 C7 0.5(3) . . . .
C5 C6 C7 C8 -2.3(3) . . . .
C6 C7 C8 C9 1.4(3) . . . .
C7 C8 C9 C10 1.2(3) . . . .
C7 C8 C9 C1 177.88(19) . . . .
C2 C1 C9 C8 -171.37(18) . . . .
C11 C1 C9 C8 12.3(3) . . . .
C2 C1 C9 C10 5.3(3) . . . .
C11 C1 C9 C10 -171.08(17) . . . .
C6 C5 C10 C4 -175.5(2) . . . .
C6 C5 C10 C9 2.1(3) . . . .
C3 C4 C10 C5 176.0(2) . . . .
C3 C4 C10 C9 -1.6(3) . . . .
C8 C9 C10 C5 -3.0(3) . . . .
C1 C9 C10 C5 -179.76(18) . . . .
C8 C9 C10 C4 174.75(18) . . . .
C1 C9 C10 C4 -2.0(3) . . . .
C12 N1 C11 C1 179.85(17) . . . .
Ti1 N1 C11 C1 10.4(3) . . . .
C2 C1 C11 N1 14.5(3) . . . .
C9 C1 C11 N1 -169.16(18) . . . .
C11 N1 C12 C13 -153.09(16) . . . .
Ti1 N1 C12 C13 17.31(18) . . . .
C11 N1 C12 C14 83.7(2) . . . .
Ti1 N1 C12 C14 -105.89(16) . . . .
Ti1 O2 C13 O3 -177.39(15) . . . .
Ti1 O2 C13 C12 3.3(2) . . . .
N1 C12 C13 O3 167.52(18) . . . .
C14 C12 C13 O3 -69.9(2) . . . .
N1 C12 C13 O2 -13.2(2) . . . .
C14 C12 C13 O2 109.39(19) . . . .
N1 C12 C14 C15 72.7(2) . . . .
C13 C12 C14 C15 -47.1(2) . . . .
N1 C12 C14 C16 -161.60(18) . . . .
C13 C12 C14 C16 78.6(2) . . . .
Ti1 O4 C18 C17 -2.8(3) . . . .
Ti1 O4 C18 C19 176.36(16) . . . .
C27 C17 C18 O4 2.5(3) . . . .
C25 C17 C18 O4 -178.47(17) . . . .
C27 C17 C18 C19 -176.64(17) . . . .
C25 C17 C18 C19 2.4(3) . . . .
O4 C18 C19 C20 179.14(18) . . . .
C17 C18 C19 C20 -1.7(3) . . . .
C18 C19 C20 C26 -0.3(3) . . . .
C26 C21 C22 C23 1.5(3) . . . .
C21 C22 C23 C24 -0.8(3) . . . .
C22 C23 C24 C25 -0.2(3) . . . .
C23 C24 C25 C26 0.5(3) . . . .
C23 C24 C25 C17 -179.47(19) . . . .
C18 C17 C25 C24 178.84(19) . . . .
C27 C17 C25 C24 -2.1(3) . . . .
C18 C17 C25 C26 -1.1(3) . . . .
C27 C17 C25 C26 177.93(18) . . . .
C22 C21 C26 C20 179.8(2) . . . .
C22 C21 C26 C25 -1.2(3) . . . .
C19 C20 C26 C21 -179.40(19) . . . .
C19 C20 C26 C25 1.6(3) . . . .
C24 C25 C26 C21 0.2(3) . . . .
C17 C25 C26 C21 -179.86(18) . . . .
C24 C25 C26 C20 179.24(18) . . . .
C17 C25 C26 C20 -0.8(3) . . . .
C28 N2 C27 C17 -176.38(19) . . . .
Ti1 N2 C27 C17 1.9(3) . . . .
C18 C17 C27 N2 -2.4(3) . . . .
C25 C17 C27 N2 178.59(18) . . . .
C27 N2 C28 C29 -173.19(17) . . . .
Ti1 N2 C28 C29 8.34(19) . . . .
C27 N2 C28 C30 64.0(2) . . . .
Ti1 N2 C28 C30 -114.49(15) . . . .
Ti1 O5 C29 O6 -171.28(16) . . . .
Ti1 O5 C29 C28 9.4(2) . . . .
N2 C28 C29 O6 170.04(19) . . . .
C30 C28 C29 O6 -67.0(3) . . . .
N2 C28 C29 O5 -10.6(2) . . . .
C30 C28 C29 O5 112.37(19) . . . .
N2 C28 C30 C31 56.3(2) . . . .
C29 C28 C30 C31 -63.7(2) . . . .
N2 C28 C30 C32 -178.04(16) . . . .
C29 C28 C30 C32 62.0(2) . . . .
C33 O7 C34 C35 -157.9(2) . . . .
C36 O8 C35 C34 174.5(2) . . . .
O7 C34 C35 O8 -62.7(3) . . . .
